data_2209688
loop_
_publ_author_name
'Tao, Zeng'
'Li-Gong Chen'

_publ_section_title 2,6-Di-<i>tert</i>-butyl-4-{[<i>N</i>-(4,6-dichloro-1,3,5-triazin-2-yl)propylamino]methyl}phenol
_journal_coeditor_code WN2037
_journal_issue 7
_journal_name_full 'Acta Crystallographica Section E'
_journal_page_first o2916
_journal_page_last o2917
_journal_paper_doi 10.1107/S1600536806022689
_journal_volume 62
_journal_year 2006
_chemical_formula_iupac 'C21 H30 Cl2 N4 O'
_chemical_formula_moiety 'C21 H30 Cl2 N4 O'
_chemical_formula_sum 'C21 H30 Cl2 N4 O'
_chemical_formula_weight 425.39
_chemical_name_systematic
;
2,6-Di-tert-butyl-4-{[N-(4,6-dichloro-1,3,5-triazin-2-
yl)propylamino]methyl}phenol
;
_space_group_IT_number 14
_symmetry_cell_setting monoclinic
_symmetry_space_group_name_Hall '-P 2yn'
_symmetry_space_group_name_H-M 'P 1 21/n 1'
_atom_sites_solution_hydrogens geom
_atom_sites_solution_primary direct
_atom_sites_solution_secondary difmap
_cell_angle_alpha 90.00
_cell_angle_beta 98.037(3)
_cell_angle_gamma 90.00
_cell_formula_units_Z 4
_cell_length_a 9.9134(17)
_cell_length_b 19.373(3)
_cell_length_c 12.378(2)
_cell_measurement_reflns_used 2871
_cell_measurement_temperature 294(2)
_cell_measurement_theta_max 21.73
_cell_measurement_theta_min 2.33
_cell_volume 2353.9(7)
_computing_cell_refinement 'SAINT (Bruker, 1997)'
_computing_data_collection 'SMART (Bruker, 1997)'
_computing_data_reduction SAINT
_computing_molecular_graphics 'SHELXTL (Bruker, 1997)'
_computing_publication_material SHELXTL
_computing_structure_refinement 'SHELXL97 (Sheldrick, 1997)'
_computing_structure_solution 'SHELXS97 (Sheldrick, 1997)'
_diffrn_ambient_temperature 294(2)
_diffrn_measured_fraction_theta_full 0.984
_diffrn_measured_fraction_theta_max 0.984
_diffrn_measurement_device_type 'Bruker SMART 1000 CCD area-detector'
_diffrn_measurement_method '\f and \w'
_diffrn_radiation_monochromator graphite
_diffrn_radiation_source 'fine-focus sealed tube'
_diffrn_radiation_type MoK\a
_diffrn_radiation_wavelength 0.71073
_diffrn_reflns_av_R_equivalents 0.0442
_diffrn_reflns_av_sigmaI/netI 0.0612
_diffrn_reflns_limit_h_max 12
_diffrn_reflns_limit_h_min -12
_diffrn_reflns_limit_k_max 14
_diffrn_reflns_limit_k_min -24
_diffrn_reflns_limit_l_max 15
_diffrn_reflns_limit_l_min -15
_diffrn_reflns_number 13049
_diffrn_reflns_theta_full 26.47
_diffrn_reflns_theta_max 26.47
_diffrn_reflns_theta_min 1.97
_diffrn_standards_number 0
_exptl_absorpt_coefficient_mu 0.293
_exptl_absorpt_correction_T_max 0.895
_exptl_absorpt_correction_T_min 0.840
_exptl_absorpt_correction_type multi-scan
_exptl_absorpt_process_details '(SADABS; Sheldrick, 1996)'
_exptl_crystal_colour colourless
_exptl_crystal_density_diffrn 1.200
_exptl_crystal_density_method 'not measured'
_exptl_crystal_description block
_exptl_crystal_F_000 904
_exptl_crystal_size_max 0.54
_exptl_crystal_size_mid 0.40
_exptl_crystal_size_min 0.38
_refine_diff_density_max 0.247
_refine_diff_density_min -0.257
_refine_ls_extinction_coef 0.0197(15)
_refine_ls_extinction_expression Fc^*^=kFc[1+0.001xFc^2^\l^3^/sin(2\q)]^-1/4^
_refine_ls_extinction_method SHELXL97
_refine_ls_goodness_of_fit_ref 1.003
_refine_ls_hydrogen_treatment constr
_refine_ls_matrix_type full
_refine_ls_number_parameters 281
_refine_ls_number_reflns 4796
_refine_ls_number_restraints 30
_refine_ls_restrained_S_all 1.010
_refine_ls_R_factor_all 0.1224
_refine_ls_R_factor_gt 0.0498
_refine_ls_shift/su_max 0.001
_refine_ls_shift/su_mean 0.000
_refine_ls_structure_factor_coef Fsqd
_refine_ls_weighting_details 'calc w=1/[\s^2^(Fo^2^)+(0.0569P)^2^+0.7546P] where P=(Fo^2^+2Fc^2^)/3'
_refine_ls_weighting_scheme calc
_refine_ls_wR_factor_gt 0.1154
_refine_ls_wR_factor_ref 0.1495
_reflns_number_gt 2364
_reflns_number_total 4796
_reflns_threshold_expression I>2\s(I)
_cod_data_source_file wn2037.cif
_cod_data_source_block I
_cod_depositor_comments
;
The following automatic conversions were performed:
'_symmetry_cell_setting' value 'Monoclinic' changed to 'monoclinic'
according to '/home/saulius/struct/CIF-dictionaries/cif_core.dic'
dictionary named 'cif_core.dic' version 2.4.1 from 2010-06-29.

Automatic conversion script
Id: cif_fix_enum 1527 2010-12-29 10:47:43Z saulius 

The following automatic conversions were performed:

'_symmetry_cell_setting' value 'Monoclinic' changed to 'monoclinic'
according to /home/saulius/struct/CIF-dictionaries/cif_core.dic
dictionary named 'cif_core.dic' version 2.4.1 from 2010-06-29.

Automatic conversion script
Id: cif_fix_values 1715 2011-07-08 13:25:40Z adriana 
;
_cod_original_sg_symbol_H-M 'P 21/n'
_cod_database_code 2209688
_cod_database_fobs_code 2209688

loop_
_symmetry_equiv_pos_as_xyz
'x, y, z'
'-x+1/2, y+1/2, -z+1/2'
'-x, -y, -z'
'x-1/2, -y-1/2, z-1/2'

loop_
_atom_site_type_symbol
_atom_site_label
_atom_site_fract_x
_atom_site_fract_y
_atom_site_fract_z
_atom_site_U_iso_or_equiv
_atom_site_adp_type
_atom_site_calc_flag
_atom_site_refinement_flags
_atom_site_occupancy
_atom_site_disorder_assembly
_atom_site_disorder_group
Cl Cl1 -0.41617(8) 0.16672(5) 0.63713(7) 0.0813(3) Uani d . 1 . .
Cl Cl2 0.02511(12) 0.21933(8) 0.89709(8) 0.1280(5) Uani d . 1 . .
N N1 -0.1936(2) 0.20394(11) 0.56797(18) 0.0541(6) Uani d . 1 . .
N N2 -0.1894(3) 0.19283(13) 0.7601(2) 0.0710(7) Uani d . 1 . .
N N3 0.0105(2) 0.22911(13) 0.6891(2) 0.0663(7) Uani d . 1 . .
N N4 0.0016(2) 0.24067(11) 0.50302(19) 0.0575(6) Uani d . 1 A .
O O1 -0.00452(19) -0.03721(10) 0.23344(18) 0.0731(6) Uani d . 1 . .
H H1 0.0057 -0.0866 0.2616 0.110 Uiso d R 1 . .
C C1 -0.0616(3) 0.22433(13) 0.5871(2) 0.0537(7) Uani d . 1 . .
C C2 -0.2466(3) 0.19023(13) 0.6565(2) 0.0573(7) Uani d . 1 . .
C C3 -0.0597(4) 0.21300(17) 0.7662(3) 0.0718(9) Uani d . 1 . .
C C4 -0.0672(3) 0.23323(13) 0.3895(2) 0.0608(8) Uani d . 1 . .
H H4A -0.0293 0.2664 0.3434 0.073 Uiso calc R 1 . .
H H4B -0.1634 0.2435 0.3873 0.073 Uiso calc R 1 . .
C C5 -0.0515(3) 0.16141(13) 0.3453(2) 0.0483(7) Uani d . 1 . .
C C6 0.0578(3) 0.14440(14) 0.2922(2) 0.0515(7) Uani d . 1 . .
H H6 0.1202 0.1787 0.2815 0.062 Uiso calc R 1 . .
C C7 0.0783(2) 0.07862(13) 0.2546(2) 0.0474(6) Uani d . 1 . .
C C8 -0.0192(2) 0.02879(13) 0.2704(2) 0.0476(6) Uani d . 1 . .
C C9 -0.1321(2) 0.04329(13) 0.3237(2) 0.0446(6) Uani d . 1 . .
C C10 -0.1450(3) 0.11031(13) 0.3592(2) 0.0482(7) Uani d . 1 . .
H H10 -0.2195 0.1215 0.3938 0.058 Uiso calc R 1 . .
C C11 0.2028(3) 0.06184(14) 0.1965(2) 0.0570(7) Uani d . 1 . .
C C12 0.2873(3) 0.00331(19) 0.2537(3) 0.0923(11) Uani d . 1 . .
H H12A 0.3631 -0.0063 0.2156 0.138 Uiso calc R 1 . .
H H12B 0.2317 -0.0372 0.2542 0.138 Uiso calc R 1 . .
H H12C 0.3202 0.0166 0.3274 0.138 Uiso calc R 1 . .
C C13 0.2963(4) 0.12395(19) 0.1960(4) 0.1218(17) Uani d . 1 . .
H H13A 0.3737 0.1118 0.1613 0.183 Uiso calc R 1 . .
H H13B 0.3265 0.1382 0.2696 0.183 Uiso calc R 1 . .
H H13C 0.2477 0.1611 0.1566 0.183 Uiso calc R 1 . .
C C14 0.1564(4) 0.0417(2) 0.0775(3) 0.1063(13) Uani d . 1 . .
H H14A 0.1015 0.0780 0.0416 0.159 Uiso calc R 1 . .
H H14B 0.1039 -0.0001 0.0751 0.159 Uiso calc R 1 . .
H H14C 0.2348 0.0344 0.0413 0.159 Uiso calc R 1 . .
C C15 -0.2361(3) -0.01282(14) 0.3450(2) 0.0557(7) Uani d . 1 . .
C C16 -0.1650(3) -0.06927(17) 0.4181(3) 0.0861(10) Uani d . 1 . .
H H16A -0.1219 -0.0492 0.4851 0.129 Uiso calc R 1 . .
H H16B -0.0974 -0.0913 0.3815 0.129 Uiso calc R 1 . .
H H16C -0.2308 -0.1028 0.4338 0.129 Uiso calc R 1 . .
C C17 -0.3064(3) -0.04357(19) 0.2367(3) 0.0892(11) Uani d . 1 . .
H H17A -0.3756 -0.0755 0.2513 0.134 Uiso calc R 1 . .
H H17B -0.2402 -0.0672 0.2006 0.134 Uiso calc R 1 . .
H H17C -0.3472 -0.0071 0.1907 0.134 Uiso calc R 1 . .
C C18 -0.3487(3) 0.01714(17) 0.4041(3) 0.0787(10) Uani d . 1 . .
H H18A -0.3092 0.0356 0.4733 0.118 Uiso calc R 1 . .
H H18B -0.4123 -0.0186 0.4153 0.118 Uiso calc R 1 . .
H H18C -0.3952 0.0532 0.3606 0.118 Uiso calc R 1 . .
C C19 0.1436(3) 0.26413(15) 0.5199(3) 0.0757(9) Uani d D 1 . .
H H19A 0.1794 0.2602 0.4520 0.091 Uiso d PR 0.603(7) A 1
H H19B 0.1944 0.2332 0.5708 0.091 Uiso d PR 0.603(7) A 1
H H19C 0.1898 0.2493 0.4607 0.091 Uiso d PR 0.397(7) A 2
H H19D 0.1905 0.2457 0.5868 0.091 Uiso d PR 0.397(7) A 2
C C20 0.1699(10) 0.3379(4) 0.5625(7) 0.089(3) Uani d PDU 0.603(7) A 1
H H20A 0.1435 0.3418 0.6348 0.106 Uiso calc PR 0.603(7) A 1
H H20B 0.2663 0.3484 0.5678 0.106 Uiso calc PR 0.603(7) A 1
C C21 0.0893(8) 0.3884(3) 0.4865(6) 0.114(3) Uani d PDU 0.603(7) A 1
H H21A 0.1172 0.3851 0.4155 0.171 Uiso calc PR 0.603(7) A 1
H H21B 0.1053 0.4344 0.5142 0.171 Uiso calc PR 0.603(7) A 1
H H21C -0.0060 0.3779 0.4815 0.171 Uiso calc PR 0.603(7) A 1
C C20' 0.1392(11) 0.3434(4) 0.5241(13) 0.080(4) Uani d PDU 0.397(7) A 2
H H20C 0.0926 0.3614 0.4557 0.096 Uiso calc PR 0.397(7) A 2
H H20D 0.0900 0.3583 0.5824 0.096 Uiso calc PR 0.397(7) A 2
C C21' 0.2822(9) 0.3702(4) 0.5435(8) 0.099(4) Uani d PDU 0.397(7) A 2
H H21D 0.3345 0.3435 0.5999 0.148 Uiso calc PR 0.397(7) A 2
H H21E 0.2815 0.4177 0.5657 0.148 Uiso calc PR 0.397(7) A 2
H H21F 0.3223 0.3666 0.4775 0.148 Uiso calc PR 0.397(7) A 2

loop_
_atom_site_aniso_label
_atom_site_aniso_U_11
_atom_site_aniso_U_22
_atom_site_aniso_U_33
_atom_site_aniso_U_12
_atom_site_aniso_U_13
_atom_site_aniso_U_23
Cl1 0.0729(6) 0.0918(6) 0.0841(6) -0.0152(4) 0.0278(4) 0.0025(5)
Cl2 0.1245(9) 0.1910(13) 0.0628(6) -0.0163(8) -0.0066(6) -0.0089(7)
N1 0.0608(15) 0.0492(13) 0.0552(14) 0.0001(11) 0.0181(12) -0.0011(11)
N2 0.088(2) 0.0758(18) 0.0521(16) -0.0078(15) 0.0189(14) 0.0010(13)
N3 0.0678(16) 0.0675(17) 0.0648(17) 0.0009(13) 0.0133(14) -0.0104(14)
N4 0.0683(15) 0.0499(13) 0.0590(15) -0.0065(12) 0.0250(12) -0.0075(12)
O1 0.0708(13) 0.0429(11) 0.1101(17) -0.0066(9) 0.0286(12) -0.0183(11)
C1 0.0635(19) 0.0404(15) 0.0607(19) 0.0021(13) 0.0205(16) -0.0062(14)
C2 0.0700(19) 0.0459(16) 0.0600(19) -0.0018(14) 0.0229(16) -0.0013(14)
C3 0.082(2) 0.074(2) 0.060(2) -0.0009(18) 0.0095(18) -0.0053(17)
C4 0.077(2) 0.0482(17) 0.0627(19) 0.0037(14) 0.0300(16) 0.0063(14)
C5 0.0553(16) 0.0444(15) 0.0471(15) 0.0025(13) 0.0135(13) 0.0019(12)
C6 0.0557(16) 0.0454(16) 0.0569(17) -0.0042(13) 0.0201(13) 0.0019(13)
C7 0.0436(15) 0.0479(16) 0.0519(16) 0.0023(12) 0.0110(12) -0.0001(13)
C8 0.0454(15) 0.0426(15) 0.0544(16) -0.0011(12) 0.0054(13) -0.0036(13)
C9 0.0405(14) 0.0477(15) 0.0450(15) -0.0019(12) 0.0032(12) 0.0017(12)
C10 0.0444(15) 0.0572(17) 0.0445(15) 0.0021(13) 0.0109(12) 0.0019(13)
C11 0.0529(16) 0.0536(17) 0.068(2) -0.0009(14) 0.0205(14) -0.0032(15)
C12 0.056(2) 0.095(3) 0.127(3) 0.0140(19) 0.015(2) 0.009(2)
C13 0.107(3) 0.082(3) 0.201(5) -0.024(2) 0.107(3) -0.029(3)
C14 0.107(3) 0.141(4) 0.077(3) 0.017(3) 0.032(2) -0.014(2)
C15 0.0489(16) 0.0584(17) 0.0601(18) -0.0121(13) 0.0082(14) -0.0007(15)
C16 0.087(2) 0.069(2) 0.104(3) -0.0099(18) 0.017(2) 0.025(2)
C17 0.074(2) 0.114(3) 0.080(2) -0.043(2) 0.0121(18) -0.022(2)
C18 0.0605(19) 0.086(2) 0.095(2) -0.0223(17) 0.0302(18) -0.003(2)
C19 0.071(2) 0.069(2) 0.094(2) -0.0111(17) 0.0353(18) -0.0155(19)
C20 0.088(6) 0.094(5) 0.085(6) -0.035(4) 0.017(5) -0.016(4)
C21 0.151(6) 0.081(5) 0.113(5) -0.024(4) 0.028(5) 0.001(4)
C20' 0.062(6) 0.077(7) 0.093(9) -0.001(5) -0.013(5) 0.009(6)
C21' 0.101(7) 0.100(6) 0.099(6) -0.036(5) 0.025(5) -0.007(5)

loop_
_atom_type_symbol
_atom_type_description
_atom_type_scat_dispersion_real
_atom_type_scat_dispersion_imag
_atom_type_scat_source
C C 0.0033 0.0000 'International Tables Vol C Tables 4.2.6.8 and 6.1.1.4'
H H 0.0000 0.0000 'International Tables Vol C Tables 4.2.6.8 and 6.1.1.4'
N N 0.0061 0.0000 'International Tables Vol C Tables 4.2.6.8 and 6.1.1.4'
O O 0.0106 0.0000 'International Tables Vol C Tables 4.2.6.8 and 6.1.1.4'

loop_
_geom_angle_atom_site_label_1
_geom_angle_atom_site_label_2
_geom_angle_atom_site_label_3
_geom_angle
C2 N1 C1 113.8(2)
C2 N2 C3 110.1(2)
C3 N3 C1 113.6(3)
C1 N4 C19 120.8(3)
C1 N4 C4 121.1(2)
C19 N4 C4 118.1(2)
C8 O1 H1 140.5
N4 C1 N1 118.9(3)
N4 C1 N3 117.8(3)
N1 C1 N3 123.3(2)
N1 C2 N2 129.4(3)
N1 C2 Cl1 115.8(2)
N2 C2 Cl1 114.8(2)
N3 C3 N2 129.8(3)
N3 C3 Cl2 115.7(3)
N2 C3 Cl2 114.5(3)
N4 C4 C5 112.1(2)
N4 C4 H4A 109.2
C5 C4 H4A 109.2
N4 C4 H4B 109.2
C5 C4 H4B 109.2
H4A C4 H4B 107.9
C6 C5 C10 118.1(2)
C6 C5 C4 121.3(2)
C10 C5 C4 120.6(2)
C7 C6 C5 122.8(2)
C7 C6 H6 118.6
C5 C6 H6 118.6
C6 C7 C8 116.9(2)
C6 C7 C11 121.0(2)
C8 C7 C11 122.1(2)
O1 C8 C7 119.2(2)
O1 C8 C9 118.1(2)
C7 C8 C9 122.6(2)
C10 C9 C8 116.9(2)
C10 C9 C15 120.9(2)
C8 C9 C15 122.3(2)
C9 C10 C5 122.7(2)
C9 C10 H10 118.7
C5 C10 H10 118.7
C13 C11 C12 107.2(3)
C13 C11 C14 107.4(3)
C12 C11 C14 109.2(3)
C13 C11 C7 111.2(2)
C12 C11 C7 111.3(2)
C14 C11 C7 110.4(2)
C11 C12 H12A 109.5
C11 C12 H12B 109.5
H12A C12 H12B 109.5
C11 C12 H12C 109.5
H12A C12 H12C 109.5
H12B C12 H12C 109.5
C11 C13 H13A 109.5
C11 C13 H13B 109.5
H13A C13 H13B 109.5
C11 C13 H13C 109.5
H13A C13 H13C 109.5
H13B C13 H13C 109.5
C11 C14 H14A 109.5
C11 C14 H14B 109.5
H14A C14 H14B 109.5
C11 C14 H14C 109.5
H14A C14 H14C 109.5
H14B C14 H14C 109.5
C16 C15 C18 107.2(3)
C16 C15 C17 110.7(3)
C18 C15 C17 106.9(2)
C16 C15 C9 109.9(2)
C18 C15 C9 111.3(2)
C17 C15 C9 110.8(2)
C15 C16 H16A 109.5
C15 C16 H16B 109.5
H16A C16 H16B 109.5
C15 C16 H16C 109.5
H16A C16 H16C 109.5
H16B C16 H16C 109.5
C15 C17 H17A 109.5
C15 C17 H17B 109.5
H17A C17 H17B 109.5
C15 C17 H17C 109.5
H17A C17 H17C 109.5
H17B C17 H17C 109.5
C15 C18 H18A 109.5
C15 C18 H18B 109.5
H18A C18 H18B 109.5
C15 C18 H18C 109.5
H18A C18 H18C 109.5
H18B C18 H18C 109.5
N4 C19 C20 116.8(4)
N4 C19 C20' 106.4(5)
C20 C19 C20' 20.2(6)
N4 C19 H19A 108.4
C20 C19 H19A 108.1
C20' C19 H19A 97.2
N4 C19 H19B 107.7
C20 C19 H19B 107.9
C20' C19 H19B 128.1
H19A C19 H19B 107.5
N4 C19 H19C 110.5
C20 C19 H19C 117.7
C20' C19 H19C 110.0
H19A C19 H19C 15.0
H19B C19 H19C 93.0
N4 C19 H19D 110.3
C20 C19 H19D 90.6
C20' C19 H19D 110.8
H19A C19 H19D 122.2
H19B C19 H19D 19.2
H19C C19 H19D 108.8
C21 C20 C19 109.9(6)
C21 C20 H20A 109.7
C19 C20 H20A 109.7
C21 C20 H20B 109.7
C19 C20 H20B 109.7
H20A C20 H20B 108.2
C21' C20' C19 108.7(7)
C21' C20' H20C 109.9
C19 C20' H20C 109.9
C21' C20' H20D 109.9
C19 C20' H20D 109.9
H20C C20' H20D 108.3
C20' C21' H21D 109.5
C20' C21' H21E 109.5
H21D C21' H21E 109.5
C20' C21' H21F 109.5
H21D C21' H21F 109.5
H21E C21' H21F 109.5

loop_
_geom_bond_atom_site_label_1
_geom_bond_atom_site_label_2
_geom_bond_distance
Cl1 C2 1.726(3)
Cl2 C3 1.722(3)
N1 C2 1.307(3)
N1 C1 1.356(3)
N2 C2 1.328(4)
N2 C3 1.336(4)
N3 C3 1.296(4)
N3 C1 1.364(4)
N4 C1 1.326(3)
N4 C19 1.466(4)
N4 C4 1.480(4)
O1 C8 1.373(3)
O1 H1 1.0190
C4 C5 1.512(4)
C4 H4A 0.9700
C4 H4B 0.9700
C5 C6 1.383(3)
C5 C10 1.383(3)
C6 C7 1.382(3)
C6 H6 0.9300
C7 C8 1.399(3)
C7 C11 1.547(3)
C8 C9 1.405(3)
C9 C10 1.382(3)
C9 C15 1.546(3)
C10 H10 0.9300
C11 C13 1.519(4)
C11 C12 1.524(4)
C11 C14 1.531(4)
C12 H12A 0.9600
C12 H12B 0.9600
C12 H12C 0.9600
C13 H13A 0.9600
C13 H13B 0.9600
C13 H13C 0.9600
C14 H14A 0.9600
C14 H14B 0.9600
C14 H14C 0.9600
C15 C16 1.528(4)
C15 C18 1.532(4)
C15 C17 1.542(4)
C16 H16A 0.9600
C16 H16B 0.9600
C16 H16C 0.9600
C17 H17A 0.9600
C17 H17B 0.9600
C17 H17C 0.9600
C18 H18A 0.9600
C18 H18B 0.9600
C18 H18C 0.9600
C19 C20 1.533(7)
C19 C20' 1.538(8)
C19 H19A 0.9600
C19 H19B 0.9599
C19 H19C 0.9600
C19 H19D 0.9600
C20 C21 1.508(8)
C20 H20A 0.9700
C20 H20B 0.9700
C21 H21A 0.9600
C21 H21B 0.9600
C21 H21C 0.9600
C20' C21' 1.497(9)
C20' H20C 0.9700
C20' H20D 0.9700
C21' H21D 0.9600
C21' H21E 0.9600
C21' H21F 0.9600

loop_
_geom_hbond_atom_site_label_D
_geom_hbond_atom_site_label_H
_geom_hbond_atom_site_label_A
_geom_hbond_distance_DH
_geom_hbond_distance_HA
_geom_hbond_distance_DA
_geom_hbond_angle_DHA
C12 H12B O1 0.96 2.32 2.974(4) 125
C14 H14B O1 0.96 2.47 3.077(4) 121
C16 H16B O1 0.96 2.40 3.026(4) 122
C17 H17B O1 0.96 2.39 3.001(4) 121

loop_
_geom_torsion_atom_site_label_1
_geom_torsion_atom_site_label_2
_geom_torsion_atom_site_label_3
_geom_torsion_atom_site_label_4
_geom_torsion
C19 N4 C1 N1 178.9(2)
C4 N4 C1 N1 -3.4(4)
C19 N4 C1 N3 -1.0(4)
C4 N4 C1 N3 176.7(2)
C2 N1 C1 N4 -178.9(2)
C2 N1 C1 N3 1.0(4)
C3 N3 C1 N4 179.2(3)
C3 N3 C1 N1 -0.7(4)
C1 N1 C2 N2 -0.8(4)
C1 N1 C2 Cl1 177.98(18)
C3 N2 C2 N1 0.2(4)
C3 N2 C2 Cl1 -178.5(2)
C1 N3 C3 N2 0.1(5)
C1 N3 C3 Cl2 -179.1(2)
C2 N2 C3 N3 0.2(5)
C2 N2 C3 Cl2 179.3(2)
C1 N4 C4 C5 -86.7(3)
C19 N4 C4 C5 91.0(3)
N4 C4 C5 C6 -89.3(3)
N4 C4 C5 C10 89.1(3)
C10 C5 C6 C7 -1.1(4)
C4 C5 C6 C7 177.3(2)
C5 C6 C7 C8 1.2(4)
C5 C6 C7 C11 -179.5(2)
C6 C7 C8 O1 179.2(2)
C11 C7 C8 O1 0.0(4)
C6 C7 C8 C9 -1.2(4)
C11 C7 C8 C9 179.6(2)
O1 C8 C9 C10 -179.4(2)
C7 C8 C9 C10 1.0(4)
O1 C8 C9 C15 2.1(4)
C7 C8 C9 C15 -177.4(2)
C8 C9 C10 C5 -0.9(4)
C15 C9 C10 C5 177.6(2)
C6 C5 C10 C9 1.0(4)
C4 C5 C10 C9 -177.5(2)
C6 C7 C11 C13 4.0(4)
C8 C7 C11 C13 -176.8(3)
C6 C7 C11 C12 123.4(3)
C8 C7 C11 C12 -57.4(3)
C6 C7 C11 C14 -115.2(3)
C8 C7 C11 C14 64.0(3)
C10 C9 C15 C16 -116.9(3)
C8 C9 C15 C16 61.5(3)
C10 C9 C15 C18 1.7(3)
C8 C9 C15 C18 -179.9(2)
C10 C9 C15 C17 120.4(3)
C8 C9 C15 C17 -61.1(3)
C1 N4 C19 C20 -74.6(5)
C4 N4 C19 C20 107.7(5)
C1 N4 C19 C20' -93.3(7)
C4 N4 C19 C20' 88.9(7)
N4 C19 C20 C21 -57.1(8)
C20' C19 C20 C21 6(2)
N4 C19 C20' C21' 178.8(8)
C20 C19 C20' C21' 54.8(18)
